data_7016442
loop_
_publ_author_name
'Vasilescu, I. M.'
'Baldwin, D. S.'
'Bourne, D. J.'
'Clegg, J. K.'
'Li, F.'
'Lindoy, L. F.'
'Meehan, G. V.'

_publ_section_title
;
 Interaction of Co(ii), Ni(ii) and Cu(ii) with dibenzo-substituted
 macrocyclic ligands incorporating both symmetrically and
 unsymmetrically arranged N, O and S donors.
;
_journal_issue 34
_journal_name_full 'Dalton transactions (Cambridge, England : 2003)'
_journal_page_first 8675
_journal_page_last 8684
_journal_paper_doi 10.1039/c1dt10523j
_journal_volume 40
_journal_year 2011
_chemical_formula_moiety 'C20 H27 N3 O2'
_chemical_formula_sum 'C20 H27 N3 O2'
_chemical_formula_weight 341.45
_chemical_name_systematic
;
?
;
_space_group_IT_number 2
_symmetry_cell_setting triclinic
_symmetry_Int_Tables_number 2
_symmetry_space_group_name_Hall '-P 1'
_symmetry_space_group_name_H-M 'P -1'
_atom_sites_solution_hydrogens geom
_atom_sites_solution_primary direct
_atom_sites_solution_secondary difmap
_audit_creation_method SHELXL-97
_cell_angle_alpha 71.742(6)
_cell_angle_beta 86.090(7)
_cell_angle_gamma 73.961(8)
_cell_formula_units_Z 2
_cell_length_a 9.1852(10)
_cell_length_b 10.0015(9)
_cell_length_c 10.9234(8)
_cell_measurement_reflns_used 1936
_cell_measurement_temperature 150(2)
_cell_measurement_theta_max 32.30
_cell_measurement_theta_min 2.74
_cell_volume 915.69(15)
_computing_cell_refinement 'SAINT (Bruker-Nonius, 2003)'
_computing_data_collection 'APEX (Bruker-Nonius, 2003)'
_computing_data_reduction 'SAINT (Bruker-Nonius, 2003), XPREP (Bruker-Nonius, 2003)'
_computing_molecular_graphics
;ORTEP-3 (Farrugia, 1997)
WINGX-32 (Farrugia, 1999)
;
_computing_publication_material 'enCIFer 1.1 (CCDC, 2005)'
_computing_structure_refinement 'SHELXL-97 (Sheldrick, 1997)'
_computing_structure_solution 'SIR97 (Altomare, et. al. 1997)'
_diffrn_ambient_temperature 150(2)
_diffrn_measured_fraction_theta_full 0.996
_diffrn_measured_fraction_theta_max 0.996
_diffrn_measurement_device_type APEXII-FR591
_diffrn_measurement_method \w+\f
_diffrn_radiation_monochromator graphite
_diffrn_radiation_source 'rotating anode'
_diffrn_radiation_type MoK\a
_diffrn_radiation_wavelength 0.71073
_diffrn_reflns_av_R_equivalents 0.0554
_diffrn_reflns_av_sigmaI/netI 0.0483
_diffrn_reflns_limit_h_max 14
_diffrn_reflns_limit_h_min -14
_diffrn_reflns_limit_k_max 14
_diffrn_reflns_limit_k_min -15
_diffrn_reflns_limit_l_max 16
_diffrn_reflns_limit_l_min -16
_diffrn_reflns_number 36808
_diffrn_reflns_theta_full 33.07
_diffrn_reflns_theta_max 33.07
_diffrn_reflns_theta_min 2.23
_diffrn_standards_decay_% 0
_diffrn_standards_interval_count 0
_diffrn_standards_interval_time 0
_diffrn_standards_number 0
_exptl_absorpt_coefficient_mu 0.081
_exptl_absorpt_correction_T_max 0.990
_exptl_absorpt_correction_T_min 0.801
_exptl_absorpt_correction_type multi-scan
_exptl_absorpt_process_details 'SADABS (Sheldrick, 2003)'
_exptl_crystal_colour colourless
_exptl_crystal_density_diffrn 1.238
_exptl_crystal_density_method 'not measured'
_exptl_crystal_description shard
_exptl_crystal_F_000 368
_exptl_crystal_size_max 0.300
_exptl_crystal_size_mid 0.100
_exptl_crystal_size_min 0.080
_refine_diff_density_max 0.579
_refine_diff_density_min -0.456
_refine_diff_density_rms 0.061
_refine_ls_extinction_method none
_refine_ls_goodness_of_fit_ref 1.053
_refine_ls_hydrogen_treatment mixed
_refine_ls_matrix_type full
_refine_ls_number_parameters 232
_refine_ls_number_reflns 6910
_refine_ls_number_restraints 0
_refine_ls_restrained_S_all 1.053
_refine_ls_R_factor_all 0.0868
_refine_ls_R_factor_gt 0.0604
_refine_ls_shift/su_max 0.000
_refine_ls_shift/su_mean 0.000
_refine_ls_structure_factor_coef Fsqd
_refine_ls_weighting_details 'calc w=1/[\s^2^(Fo^2^)+(0.0734P)^2^+0.4525P] where P=(Fo^2^+2Fc^2^)/3'
_refine_ls_weighting_scheme calc
_refine_ls_wR_factor_gt 0.1555
_refine_ls_wR_factor_ref 0.1730
_reflns_number_gt 5032
_reflns_number_total 6910
_reflns_threshold_expression >2sigma(I)
_cod_data_source_file c1dt10523j.txt
_cod_data_source_block lj206sad
_cod_original_sg_symbol_H-M P-1
_cod_database_code 7016442

loop_
_symmetry_equiv_pos_as_xyz
'x, y, z'
'-x, -y, -z'

loop_
_atom_site_label
_atom_site_type_symbol
_atom_site_fract_x
_atom_site_fract_y
_atom_site_fract_z
_atom_site_U_iso_or_equiv
_atom_site_adp_type
_atom_site_occupancy
_atom_site_symmetry_multiplicity
_atom_site_calc_flag
_atom_site_refinement_flags
C1 C 1.05943(15) 0.33353(14) 0.15190(12) 0.0199(2) Uani 1 1 d .
C2 C 1.02067(16) 0.25388(15) 0.07870(12) 0.0212(2) Uani 1 1 d .
C3 C 1.12683(18) 0.20591(17) -0.00710(13) 0.0268(3) Uani 1 1 d .
H3 H 1.1023 0.1511 -0.0559 0.032 Uiso 1 1 calc R
C4 C 1.26792(19) 0.23616(18) -0.02315(14) 0.0316(3) Uani 1 1 d .
H4 H 1.3380 0.2034 -0.0825 0.038 Uiso 1 1 calc R
C5 C 1.30352(18) 0.31496(17) 0.04939(14) 0.0292(3) Uani 1 1 d .
H5 H 1.3992 0.3359 0.0397 0.035 Uiso 1 1 calc R
C6 C 1.20050(17) 0.36411(16) 0.13668(14) 0.0251(3) Uani 1 1 d .
H6 H 1.2263 0.4182 0.1855 0.030 Uiso 1 1 calc R
C7 C 0.86848(16) 0.22176(16) 0.09250(13) 0.0246(3) Uani 1 1 d .
H7A H 0.7876 0.3150 0.0727 0.029 Uiso 1 1 calc R
H7B H 0.8588 0.1720 0.0293 0.029 Uiso 1 1 calc R
C8 C 0.71756(17) 0.07030(17) 0.23103(15) 0.0271(3) Uani 1 1 d .
H8A H 0.7242 0.0205 0.1647 0.033 Uiso 1 1 calc R
H8B H 0.6229 0.1507 0.2150 0.033 Uiso 1 1 calc R
C9 C 0.71479(17) -0.03721(16) 0.36363(16) 0.0287(3) Uani 1 1 d .
H9A H 0.6304 -0.0823 0.3684 0.034 Uiso 1 1 calc R
H9B H 0.8110 -0.1158 0.3816 0.034 Uiso 1 1 calc R
C10 C 0.71586(18) -0.05323(15) 0.58479(16) 0.0281(3) Uani 1 1 d .
H10A H 0.8145 -0.1282 0.5955 0.034 Uiso 1 1 calc R
H10B H 0.6344 -0.1035 0.6079 0.034 Uiso 1 1 calc R
C11 C 0.71145(16) 0.04045(15) 0.67067(15) 0.0250(3) Uani 1 1 d .
H11A H 0.6175 0.1217 0.6520 0.030 Uiso 1 1 calc R
H11B H 0.7102 -0.0190 0.7620 0.030 Uiso 1 1 calc R
C12 C 0.84254(17) 0.19062(15) 0.73218(14) 0.0242(3) Uani 1 1 d .
H12A H 0.9422 0.2122 0.7260 0.029 Uiso 1 1 calc R
H12B H 0.8312 0.1336 0.8227 0.029 Uiso 1 1 calc R
C13 C 0.71989(15) 0.33370(14) 0.70033(12) 0.0196(2) Uani 1 1 d .
C14 C 0.72056(14) 0.44257(13) 0.58104(12) 0.0172(2) Uani 1 1 d .
C15 C 0.61162(15) 0.57794(14) 0.55528(13) 0.0209(2) Uani 1 1 d .
H15 H 0.6127 0.6518 0.4756 0.025 Uiso 1 1 calc R
C16 C 0.50167(16) 0.60530(15) 0.64538(14) 0.0235(3) Uani 1 1 d .
H16 H 0.4286 0.6976 0.6269 0.028 Uiso 1 1 calc R
C17 C 0.49854(16) 0.49830(16) 0.76204(14) 0.0253(3) Uani 1 1 d .
H17 H 0.4233 0.5164 0.8234 0.030 Uiso 1 1 calc R
C18 C 0.60761(16) 0.36358(16) 0.78800(13) 0.0233(3) Uani 1 1 d .
H18 H 0.6052 0.2902 0.8677 0.028 Uiso 1 1 calc R
C19 C 0.84596(16) 0.52373(14) 0.37801(12) 0.0211(2) Uani 1 1 d .
H19A H 0.8544 0.6107 0.3990 0.025 Uiso 1 1 calc R
H19B H 0.7533 0.5527 0.3241 0.025 Uiso 1 1 calc R
C20 C 0.98293(16) 0.47121(15) 0.30351(12) 0.0207(2) Uani 1 1 d .
H20A H 1.0089 0.5563 0.2402 0.025 Uiso 1 1 calc R
H20B H 1.0706 0.4168 0.3635 0.025 Uiso 1 1 calc R
N1 N 0.84770(14) 0.12969(14) 0.22232(12) 0.0246(2) Uani 1 1 d .
H1N H 0.837(2) 0.170(2) 0.281(2) 0.037 Uiso 1 1 d .
N2 N 0.84291(13) 0.09995(13) 0.65016(12) 0.0209(2) Uani 1 1 d .
H2N H 0.847(2) 0.133(2) 0.582(2) 0.031 Uiso 1 1 d .
N3 N 0.83391(12) 0.41033(11) 0.49565(10) 0.01595(19) Uani 1 1 d .
H3N H 0.8603 0.3272 0.4887 0.024 Uiso 1 1 d R
O1 O 0.69528(12) 0.03976(11) 0.45498(11) 0.0274(2) Uani 1 1 d .
O2 O 0.95259(12) 0.37751(12) 0.23698(10) 0.0267(2) Uani 1 1 d .

loop_
_atom_site_aniso_label
_atom_site_aniso_U_11
_atom_site_aniso_U_22
_atom_site_aniso_U_33
_atom_site_aniso_U_23
_atom_site_aniso_U_13
_atom_site_aniso_U_12
C1 0.0237(6) 0.0176(6) 0.0161(5) -0.0019(4) 0.0009(4) -0.0058(5)
C2 0.0240(6) 0.0209(6) 0.0157(5) -0.0029(4) -0.0021(4) -0.0035(5)
C3 0.0327(7) 0.0281(7) 0.0171(5) -0.0064(5) 0.0009(5) -0.0049(6)
C4 0.0324(8) 0.0346(8) 0.0219(6) -0.0055(6) 0.0081(5) -0.0053(6)
C5 0.0274(7) 0.0285(7) 0.0268(7) -0.0007(5) 0.0060(5) -0.0101(6)
C6 0.0268(7) 0.0231(6) 0.0243(6) -0.0031(5) 0.0035(5) -0.0102(5)
C7 0.0265(7) 0.0277(7) 0.0196(6) -0.0076(5) -0.0045(5) -0.0059(5)
C8 0.0230(7) 0.0265(7) 0.0375(8) -0.0156(6) 0.0000(5) -0.0088(5)
C9 0.0248(7) 0.0202(6) 0.0451(8) -0.0141(6) 0.0048(6) -0.0086(5)
C10 0.0293(7) 0.0143(6) 0.0385(8) -0.0034(5) -0.0059(6) -0.0060(5)
C11 0.0233(6) 0.0180(6) 0.0319(7) -0.0040(5) 0.0014(5) -0.0071(5)
C12 0.0262(7) 0.0189(6) 0.0247(6) -0.0062(5) -0.0087(5) 0.0001(5)
C13 0.0199(6) 0.0172(6) 0.0214(5) -0.0062(4) -0.0035(4) -0.0036(4)
C14 0.0175(5) 0.0152(5) 0.0207(5) -0.0072(4) -0.0009(4) -0.0050(4)
C15 0.0232(6) 0.0143(5) 0.0248(6) -0.0053(5) -0.0016(5) -0.0046(5)
C16 0.0214(6) 0.0182(6) 0.0312(7) -0.0102(5) 0.0002(5) -0.0027(5)
C17 0.0224(6) 0.0262(7) 0.0290(7) -0.0124(5) 0.0032(5) -0.0055(5)
C18 0.0254(6) 0.0229(6) 0.0213(6) -0.0058(5) 0.0003(5) -0.0074(5)
C19 0.0253(6) 0.0173(6) 0.0193(5) -0.0033(4) 0.0006(5) -0.0061(5)
C20 0.0246(6) 0.0199(6) 0.0206(5) -0.0066(5) 0.0010(5) -0.0102(5)
N1 0.0242(6) 0.0234(6) 0.0259(6) -0.0034(5) -0.0043(4) -0.0094(5)
N2 0.0228(5) 0.0170(5) 0.0224(5) -0.0050(4) -0.0003(4) -0.0055(4)
N3 0.0188(5) 0.0102(4) 0.0180(4) -0.0038(3) 0.0023(4) -0.0035(4)
O1 0.0314(5) 0.0132(4) 0.0353(5) -0.0054(4) -0.0062(4) -0.0033(4)
O2 0.0294(5) 0.0307(5) 0.0271(5) -0.0148(4) 0.0045(4) -0.0133(4)

loop_
_atom_type_symbol
_atom_type_description
_atom_type_scat_dispersion_real
_atom_type_scat_dispersion_imag
_atom_type_scat_source
C C 0.0033 0.0016 'International Tables Vol C Tables 4.2.6.8 and 6.1.1.4'
H H 0.0000 0.0000 'International Tables Vol C Tables 4.2.6.8 and 6.1.1.4'
N N 0.0061 0.0033 'International Tables Vol C Tables 4.2.6.8 and 6.1.1.4'
O O 0.0106 0.0060 'International Tables Vol C Tables 4.2.6.8 and 6.1.1.4'

loop_
_geom_angle_atom_site_label_1
_geom_angle_atom_site_label_2
_geom_angle_atom_site_label_3
_geom_angle
O2 C1 C6 123.12(12)
O2 C1 C2 116.85(12)
C6 C1 C2 120.03(12)
C3 C2 C1 118.42(13)
C3 C2 C7 120.84(12)
C1 C2 C7 120.74(12)
C4 C3 C2 121.96(13)
C4 C3 H3 119.0
C2 C3 H3 119.0
C5 C4 C3 118.68(13)
C5 C4 H4 120.7
C3 C4 H4 120.7
C4 C5 C6 120.97(14)
C4 C5 H5 119.5
C6 C5 H5 119.5
C1 C6 C5 119.93(13)
C1 C6 H6 120.0
C5 C6 H6 120.0
N1 C7 C2 112.02(11)
N1 C7 H7A 109.2
C2 C7 H7A 109.2
N1 C7 H7B 109.2
C2 C7 H7B 109.2
H7A C7 H7B 107.9
N1 C8 C9 109.75(12)
N1 C8 H8A 109.7
C9 C8 H8A 109.7
N1 C8 H8B 109.7
C9 C8 H8B 109.7
H8A C8 H8B 108.2
O1 C9 C8 108.06(11)
O1 C9 H9A 110.1
C8 C9 H9A 110.1
O1 C9 H9B 110.1
C8 C9 H9B 110.1
H9A C9 H9B 108.4
O1 C10 C11 107.92(11)
O1 C10 H10A 110.1
C11 C10 H10A 110.1
O1 C10 H10B 110.1
C11 C10 H10B 110.1
H10A C10 H10B 108.4
N2 C11 C10 110.98(12)
N2 C11 H11A 109.4
C10 C11 H11A 109.4
N2 C11 H11B 109.4
C10 C11 H11B 109.4
H11A C11 H11B 108.0
N2 C12 C13 115.19(11)
N2 C12 H12A 108.5
C13 C12 H12A 108.5
N2 C12 H12B 108.5
C13 C12 H12B 108.5
H12A C12 H12B 107.5
C18 C13 C14 118.55(12)
C18 C13 C12 121.53(12)
C14 C13 C12 119.89(12)
N3 C14 C15 123.02(11)
N3 C14 C13 117.42(11)
C15 C14 C13 119.53(12)
C16 C15 C14 120.64(12)
C16 C15 H15 119.7
C14 C15 H15 119.7
C17 C16 C15 120.29(12)
C17 C16 H16 119.9
C15 C16 H16 119.9
C16 C17 C18 119.07(13)
C16 C17 H17 120.5
C18 C17 H17 120.5
C13 C18 C17 121.90(13)
C13 C18 H18 119.0
C17 C18 H18 119.0
N3 C19 C20 110.74(11)
N3 C19 H19A 109.5
C20 C19 H19A 109.5
N3 C19 H19B 109.5
C20 C19 H19B 109.5
H19A C19 H19B 108.1
O2 C20 C19 110.38(11)
O2 C20 H20A 109.6
C19 C20 H20A 109.6
O2 C20 H20B 109.6
C19 C20 H20B 109.6
H20A C20 H20B 108.1
C8 N1 C7 113.09(11)
C8 N1 H1N 105.9(14)
C7 N1 H1N 115.8(15)
C12 N2 C11 112.41(12)
C12 N2 H2N 116.7(17)
C11 N2 H2N 106.9(17)
C14 N3 C19 118.74(10)
C14 N3 H3N 119.3
C19 N3 H3N 113.9
C9 O1 C10 113.36(11)
C1 O2 C20 117.96(11)

loop_
_geom_bond_atom_site_label_1
_geom_bond_atom_site_label_2
_geom_bond_distance
C1 O2 1.3833(16)
C1 C6 1.399(2)
C1 C2 1.4126(18)
C2 C3 1.3993(19)
C2 C7 1.506(2)
C3 C4 1.398(2)
C3 H3 0.9500
C4 C5 1.387(2)
C4 H4 0.9500
C5 C6 1.400(2)
C5 H5 0.9500
C6 H6 0.9500
C7 N1 1.4619(19)
C7 H7A 0.9900
C7 H7B 0.9900
C8 N1 1.4602(18)
C8 C9 1.513(2)
C8 H8A 0.9900
C8 H8B 0.9900
C9 O1 1.4147(18)
C9 H9A 0.9900
C9 H9B 0.9900
C10 O1 1.4228(19)
C10 C11 1.511(2)
C10 H10A 0.9900
C10 H10B 0.9900
C11 N2 1.4625(18)
C11 H11A 0.9900
C11 H11B 0.9900
C12 N2 1.4601(18)
C12 C13 1.5129(19)
C12 H12A 0.9900
C12 H12B 0.9900
C13 C18 1.3944(19)
C13 C14 1.4131(18)
C14 N3 1.3888(16)
C14 C15 1.4016(18)
C15 C16 1.3943(19)
C15 H15 0.9500
C16 C17 1.388(2)
C16 H16 0.9500
C17 C18 1.398(2)
C17 H17 0.9500
C18 H18 0.9500
C19 N3 1.4445(16)
C19 C20 1.5113(19)
C19 H19A 0.9900
C19 H19B 0.9900
C20 O2 1.4432(15)
C20 H20A 0.9900
C20 H20B 0.9900
N1 H1N 0.84(2)
N2 H2N 0.71(2)
N3 H3N 0.8257

loop_
_geom_hbond_atom_site_label_D
_geom_hbond_atom_site_label_H
_geom_hbond_atom_site_label_A
_geom_hbond_distance_DH
_geom_hbond_distance_HA
_geom_hbond_distance_DA
_geom_hbond_angle_DHA
N1 H1N O2 0.84(2) 2.49(2) 2.9472(16) 115.2(17)
N2 H2N O1 0.71(2) 2.56(2) 2.8976(16) 111.5(19)
N2 H2N N3 0.71(2) 2.60(2) 3.0143(16) 118.9(19)
N3 H3N N2 0.83 2.44 3.0143(16) 127.5

loop_
_geom_torsion_atom_site_label_1
_geom_torsion_atom_site_label_2
_geom_torsion_atom_site_label_3
_geom_torsion_atom_site_label_4
_geom_torsion
O2 C1 C2 C3 -179.15(12)
C6 C1 C2 C3 0.68(19)
O2 C1 C2 C7 1.01(18)
C6 C1 C2 C7 -179.15(12)
C1 C2 C3 C4 -0.8(2)
C7 C2 C3 C4 179.01(13)
C2 C3 C4 C5 0.6(2)
C3 C4 C5 C6 -0.3(2)
O2 C1 C6 C5 179.46(13)
C2 C1 C6 C5 -0.4(2)
C4 C5 C6 C1 0.2(2)
C3 C2 C7 N1 117.00(14)
C1 C2 C7 N1 -63.17(17)
N1 C8 C9 O1 63.15(15)
O1 C10 C11 N2 -67.49(15)
N2 C12 C13 C18 117.02(14)
N2 C12 C13 C14 -65.12(17)
C18 C13 C14 N3 179.74(11)
C12 C13 C14 N3 1.82(17)
C18 C13 C14 C15 1.53(18)
C12 C13 C14 C15 -176.39(11)
N3 C14 C15 C16 -178.98(11)
C13 C14 C15 C16 -0.87(18)
C14 C15 C16 C17 -0.1(2)
C15 C16 C17 C18 0.4(2)
C14 C13 C18 C17 -1.25(19)
C12 C13 C18 C17 176.64(12)
C16 C17 C18 C13 0.3(2)
N3 C19 C20 O2 77.52(13)
C9 C8 N1 C7 173.37(12)
C2 C7 N1 C8 -167.21(12)
C13 C12 N2 C11 -68.64(16)
C10 C11 N2 C12 -179.75(11)
C15 C14 N3 C19 3.65(17)
C13 C14 N3 C19 -174.50(11)
C20 C19 N3 C14 175.50(10)
C8 C9 O1 C10 -170.18(12)
C11 C10 O1 C9 173.04(12)
C6 C1 O2 C20 6.18(19)
C2 C1 O2 C20 -173.99(11)
C19 C20 O2 C1 172.53(11)
